data_1571591
loop_
_publ_author_name
'Patil, Amitkumar R.'
'Dongale, Tukaram D.'
'Pedanekar, Rupesh S.'
'Sutar,Santosh S.'
'Kamat, Rajanish K.'
'Rajpure, Keshav Y.'

_publ_section_title
;
 Multilevel resistive switching in hydrothermally synthesized FeWO4 thin
 film-based memristive device for non-volatile memory application
;
_journal_name_full 'Journal of Colloid and Interface Science'
_journal_page_first 444
_journal_paper_doi 10.1016/j.jcis.2024.04.222
_journal_volume 669
_journal_year 2024
_chemical_formula_structural FeWO4
_chemical_formula_sum 'Fe O4 W'
_chemical_formula_weight 303.6946
_chemical_name_common '   light wolframite'
_space_group_IT_number 13
_space_group_name_Hall '-P 2yc'
_space_group_name_H-M_alt 'P 1 2/c 1'
_cell_angle_alpha 90.0000
_cell_angle_beta 90.0801
_cell_angle_gamma 90.0000
_cell_formula_units_Z 2
_cell_length_a 4.7537
_cell_length_b 5.7244
_cell_length_c 4.9738
_cell_volume 135.347
_exptl_crystal_density_diffrn 7.210
_cod_data_source_file FWO_9.txt
_cod_data_source_block /var/www/html/cod/tmp/uploads/1715230646.9753-98C9596094087535.cif
_cod_original_cell_volume 135.3493
_cod_original_sg_symbol_H-M 'P 2/c'
_cod_original_formula_sum 'Fe W O4'
_cod_database_code 1571591

loop_
_symmetry_equiv_pos_as_xyz
'x, y, z'
'-x, -y, -z'
'-x, y, -z+1/2'
'x, -y, z+1/2'

loop_
_atom_site_label
_atom_site_occupancy
_atom_site_fract_x
_atom_site_fract_y
_atom_site_fract_z
_atom_site_adp_type
_atom_site_U_iso_or_equiv
W 0.50 0.000000 0.18114 0.250000 Uiso 4.55265
Fe 0.50 0.500000 0.32064 0.750000 Uiso 4.53291
O1 1.0 0.25961 0.38573 0.39772 Uiso 4.53528
O2 1.0 0.21500 0.10670 0.287580 Uiso 4.53528
